data_4339707
loop_
_publ_author_name
'L\"obl, Jiri'
'Timoshkin, Alexey Y.'
'Cong, Trinh'
'Necas, Marek'
'Roesky, Herbert W.'
'Pinkas, Jiri'

_publ_section_title
;
 Alumazene adducts with pyridines: synthesis, structure, and stability
 studies.
;
_journal_issue 14
_journal_name_full 'Inorganic chemistry'
_journal_page_first 5678
_journal_page_last 5685
_journal_paper_doi 10.1021/ic700488p
_journal_volume 46
_journal_year 2007
_chemical_formula_sum 'C58 H83 Al3 N6'
_chemical_formula_weight 945.24
_chemical_name_systematic
; 
 ? 
;
_space_group_IT_number 2
_symmetry_cell_setting triclinic
_symmetry_space_group_name_Hall '-P 1'
_symmetry_space_group_name_H-M 'P -1'
_atom_sites_solution_hydrogens geom
_atom_sites_solution_primary direct
_atom_sites_solution_secondary difmap
_audit_creation_method SHELXL-97
_cell_angle_alpha 97.29(3)
_cell_angle_beta 109.16(3)
_cell_angle_gamma 91.13(3)
_cell_formula_units_Z 2
_cell_length_a 12.768(3)
_cell_length_b 13.144(3)
_cell_length_c 18.283(4)
_cell_measurement_temperature 120(2)
_cell_volume 2868.7(13)
_computing_structure_refinement 'SHELXL-97 (Sheldrick, 1997)'
_computing_structure_solution 'SHELXS-97 (Sheldrick, 1990)'
_diffrn_ambient_temperature 120(2)
_diffrn_measured_fraction_theta_full 0.991
_diffrn_measured_fraction_theta_max 0.991
_diffrn_radiation_monochromator graphite
_diffrn_radiation_source 'fine-focus sealed tube'
_diffrn_radiation_type MoK\a
_diffrn_radiation_wavelength 0.71073
_diffrn_reflns_av_R_equivalents 0.0998
_diffrn_reflns_av_sigmaI/netI 0.3269
_diffrn_reflns_limit_h_max 15
_diffrn_reflns_limit_h_min -13
_diffrn_reflns_limit_k_max 15
_diffrn_reflns_limit_k_min -14
_diffrn_reflns_limit_l_max 21
_diffrn_reflns_limit_l_min -21
_diffrn_reflns_number 20067
_diffrn_reflns_theta_full 25.00
_diffrn_reflns_theta_max 25.00
_diffrn_reflns_theta_min 2.66
_exptl_absorpt_coefficient_mu 0.106
_exptl_absorpt_correction_T_max 0.9688
_exptl_absorpt_correction_T_min 0.9588
_exptl_crystal_density_diffrn 1.094
_exptl_crystal_density_method 'not measured'
_exptl_crystal_F_000 1024
_exptl_crystal_size_max 0.40
_exptl_crystal_size_mid 0.40
_exptl_crystal_size_min 0.30
_refine_diff_density_max 0.217
_refine_diff_density_min -0.239
_refine_diff_density_rms 0.046
_refine_ls_extinction_coef 0.0000(3)
_refine_ls_extinction_expression Fc^*^=kFc[1+0.001xFc^2^\l^3^/sin(2\q)]^-1/4^
_refine_ls_extinction_method SHELXL
_refine_ls_goodness_of_fit_ref 0.850
_refine_ls_hydrogen_treatment mixed
_refine_ls_matrix_type full
_refine_ls_number_parameters 606
_refine_ls_number_reflns 10004
_refine_ls_number_restraints 0
_refine_ls_restrained_S_all 0.850
_refine_ls_R_factor_all 0.2292
_refine_ls_R_factor_gt 0.0607
_refine_ls_shift/su_max 0.788
_refine_ls_shift/su_mean 0.010
_refine_ls_structure_factor_coef Fsqd
_refine_ls_weighting_details 'calc w=1/[\s^2^(Fo^2^)+(0.0000P)^2^+0.0000P] where P=(Fo^2^+2Fc^2^)/3'
_refine_ls_weighting_scheme calc
_refine_ls_wR_factor_gt 0.0953
_refine_ls_wR_factor_ref 0.1340
_reflns_number_gt 3052
_reflns_number_total 10004
_reflns_threshold_expression >2sigma(I)
_cod_data_source_file ic700488p-file005.cif
_cod_data_source_block jl16
_cod_depositor_comments
;
The following automatic conversions were performed:

'_symmetry_cell_setting' value 'Triclinic' changed to 'triclinic'
according to
/usr/data/users/saulius/automatic-downloads/retrospective/ACS/lib/dictionaries/cif_core.dic
dictionary named 'cif_core.dic' version 2.4.2 from 2011-04-26.

Automatic conversion script
Id: cif_fix_values 2281 2013-09-26 08:29:07Z andrius 
;
_cod_original_cell_volume 2868.7(11)
_cod_original_sg_symbol_H-M P-1
_cod_database_code 4339707

loop_
_symmetry_equiv_pos_as_xyz
'x, y, z'
'-x, -y, -z'

loop_
_atom_site_label
_atom_site_type_symbol
_atom_site_fract_x
_atom_site_fract_y
_atom_site_fract_z
_atom_site_U_iso_or_equiv
_atom_site_adp_type
_atom_site_occupancy
_atom_site_symmetry_multiplicity
_atom_site_calc_flag
_atom_site_refinement_flags
Al1 Al 0.12745(14) 0.18899(14) 0.27488(10) 0.0229(5) Uani 1 1 d .
Al2 Al 0.36838(15) 0.10443(14) 0.31398(10) 0.0217(5) Uani 1 1 d .
Al3 Al 0.32589(15) 0.32595(14) 0.25241(10) 0.0230(5) Uani 1 1 d .
N1 N 0.2231(3) 0.0939(3) 0.3133(2) 0.0171(12) Uani 1 1 d .
N2 N 0.3866(3) 0.1989(3) 0.2510(2) 0.0155(12) Uani 1 1 d .
N3 N 0.1817(4) 0.3045(3) 0.2514(2) 0.0184(12) Uani 1 1 d .
N4 N 0.4517(4) 0.1733(4) 0.4256(3) 0.0201(12) Uani 1 1 d .
N5 N 0.3250(4) 0.3907(4) 0.1573(3) 0.0257(13) Uani 1 1 d .
C1 C -0.0302(4) 0.1745(4) 0.2661(3) 0.0330(18) Uani 1 1 d .
H1A H -0.0683 0.1191 0.2239 0.049 Uiso 1 1 calc R
H1B H -0.0648 0.2391 0.2544 0.049 Uiso 1 1 calc R
H1C H -0.0359 0.1583 0.3155 0.049 Uiso 1 1 calc R
C2 C 0.4473(4) -0.0228(4) 0.3080(3) 0.0254(16) Uani 1 1 d .
H2A H 0.4140 -0.0630 0.2560 0.038 Uiso 1 1 calc R
H2B H 0.4411 -0.0635 0.3479 0.038 Uiso 1 1 calc R
H2C H 0.5258 -0.0049 0.3170 0.038 Uiso 1 1 calc R
C3 C 0.4059(4) 0.4471(4) 0.3314(3) 0.0316(17) Uani 1 1 d .
H3A H 0.4156 0.4316 0.3842 0.047 Uiso 1 1 calc R
H3B H 0.3621 0.5075 0.3219 0.047 Uiso 1 1 calc R
H3C H 0.4788 0.4612 0.3265 0.047 Uiso 1 1 calc R
C1A C 0.1829(4) 0.0110(4) 0.3437(3) 0.0196(15) Uani 1 1 d .
C2A C 0.1714(4) 0.0248(5) 0.4193(3) 0.0200(15) Uani 1 1 d .
C3A C 0.1330(4) -0.0585(5) 0.4456(3) 0.0250(16) Uani 1 1 d .
H3AA H 0.1256 -0.0485 0.4960 0.030 Uiso 1 1 calc R
C4A C 0.1050(4) -0.1555(4) 0.4020(3) 0.0266(16) Uani 1 1 d .
H4AA H 0.0797 -0.2110 0.4218 0.032 Uiso 1 1 calc R
C5A C 0.1154(4) -0.1682(5) 0.3287(3) 0.0288(17) Uani 1 1 d .
H5AA H 0.0953 -0.2339 0.2979 0.035 Uiso 1 1 calc R
C6A C 0.1537(4) -0.0897(5) 0.2971(3) 0.0211(15) Uani 1 1 d .
C7A C 0.1969(5) 0.1272(4) 0.4730(3) 0.0238(16) Uani 1 1 d .
H7AA H 0.2179 0.1800 0.4445 0.029 Uiso 1 1 calc R
C8A C 0.2974(4) 0.1198(4) 0.5476(3) 0.0328(17) Uani 1 1 d .
H8AA H 0.3609 0.0965 0.5326 0.049 Uiso 1 1 calc R
H8AB H 0.2776 0.0708 0.5778 0.049 Uiso 1 1 calc R
H8AC H 0.3172 0.1876 0.5795 0.049 Uiso 1 1 calc R
C9A C 0.0969(5) 0.1641(4) 0.4967(3) 0.0360(18) Uani 1 1 d .
H9AA H 0.0334 0.1688 0.4496 0.054 Uiso 1 1 calc R
H9AB H 0.1168 0.2319 0.5286 0.054 Uiso 1 1 calc R
H9AC H 0.0771 0.1151 0.5269 0.054 Uiso 1 1 calc R
C10A C 0.1582(5) -0.1111(5) 0.2139(3) 0.0263(16) Uani 1 1 d .
H10A H 0.2158 -0.0610 0.2104 0.032 Uiso 1 1 calc R
C11A C 0.0463(5) -0.0887(5) 0.1554(3) 0.0432(19) Uani 1 1 d .
H11A H 0.0272 -0.0192 0.1708 0.065 Uiso 1 1 calc R
H11B H -0.0117 -0.1388 0.1552 0.065 Uiso 1 1 calc R
H11C H 0.0520 -0.0938 0.1029 0.065 Uiso 1 1 calc R
C12A C 0.1919(5) -0.2194(4) 0.1923(3) 0.0405(19) Uani 1 1 d .
H12D H 0.2634 -0.2312 0.2305 0.061 Uiso 1 1 calc R
H12E H 0.1986 -0.2255 0.1401 0.061 Uiso 1 1 calc R
H12F H 0.1351 -0.2705 0.1924 0.061 Uiso 1 1 calc R
C1B C 0.4615(5) 0.1702(4) 0.2108(3) 0.0220(15) Uani 1 1 d .
C2B C 0.4260(5) 0.1011(4) 0.1381(3) 0.0229(16) Uani 1 1 d .
C3B C 0.4985(5) 0.0790(5) 0.0960(3) 0.0381(19) Uani 1 1 d .
H3BA H 0.4717 0.0350 0.0474 0.046 Uiso 1 1 calc R
C4B C 0.6077(6) 0.1185(5) 0.1223(4) 0.044(2) Uani 1 1 d .
H4BA H 0.6555 0.1029 0.0926 0.052 Uiso 1 1 calc R
C5B C 0.6448(5) 0.1822(5) 0.1943(4) 0.0374(19) Uani 1 1 d .
H5BA H 0.7199 0.2093 0.2141 0.045 Uiso 1 1 calc R
C6B C 0.5752(5) 0.2073(5) 0.2383(3) 0.0252(16) Uani 1 1 d .
C7B C 0.3081(5) 0.0505(5) 0.1033(3) 0.0331(18) Uani 1 1 d .
H7BA H 0.2707 0.0629 0.1435 0.040 Uiso 1 1 calc R
C8B C 0.2358(5) 0.0920(5) 0.0283(4) 0.050(2) Uani 1 1 d .
H8BA H 0.2324 0.1665 0.0397 0.075 Uiso 1 1 calc R
H8BB H 0.1605 0.0589 0.0109 0.075 Uiso 1 1 calc R
H8BC H 0.2686 0.0767 -0.0130 0.075 Uiso 1 1 calc R
C9B C 0.3105(5) -0.0685(5) 0.0817(3) 0.046(2) Uani 1 1 d .
H9BA H 0.3558 -0.0974 0.1278 0.069 Uiso 1 1 calc R
H9BB H 0.3427 -0.0823 0.0398 0.069 Uiso 1 1 calc R
H9BC H 0.2347 -0.1001 0.0638 0.069 Uiso 1 1 calc R
C10B C 0.6277(5) 0.2732(4) 0.3193(3) 0.0252(16) Uani 1 1 d .
H10B H 0.5680 0.2865 0.3428 0.030 Uiso 1 1 calc R
C11B C 0.6774(5) 0.3775(5) 0.3117(3) 0.047(2) Uani 1 1 d .
H11D H 0.7101 0.4176 0.3637 0.070 Uiso 1 1 calc R
H11E H 0.6187 0.4152 0.2790 0.070 Uiso 1 1 calc R
H11F H 0.7351 0.3661 0.2876 0.070 Uiso 1 1 calc R
C12B C 0.7171(5) 0.2145(5) 0.3738(3) 0.0406(19) Uani 1 1 d .
H12G H 0.7498 0.2571 0.4249 0.061 Uiso 1 1 calc R
H12H H 0.7753 0.1988 0.3509 0.061 Uiso 1 1 calc R
H12I H 0.6831 0.1504 0.3805 0.061 Uiso 1 1 calc R
C1C C 0.1049(5) 0.3832(4) 0.2310(3) 0.0195(15) Uani 1 1 d .
C2C C 0.0855(5) 0.4583(5) 0.2879(4) 0.0278(17) Uani 1 1 d .
C3C C 0.0101(5) 0.5352(5) 0.2645(4) 0.0393(19) Uani 1 1 d .
H3CA H -0.0027 0.5840 0.3032 0.047 Uiso 1 1 calc R
C4C C -0.0449(5) 0.5400(5) 0.1867(4) 0.045(2) Uani 1 1 d .
H4CA H -0.0929 0.5935 0.1715 0.054 Uiso 1 1 calc R
C5C C -0.0294(5) 0.4663(5) 0.1309(4) 0.043(2) Uani 1 1 d .
H5CA H -0.0696 0.4687 0.0773 0.051 Uiso 1 1 calc R
C6C C 0.0440(5) 0.3876(5) 0.1507(4) 0.0284(17) Uani 1 1 d .
C7C C 0.1438(5) 0.4563(5) 0.3760(4) 0.0403(19) Uani 1 1 d .
H7CA H 0.2052 0.4087 0.3820 0.048 Uiso 1 1 calc R
C8C C 0.1942(5) 0.5612(5) 0.4223(4) 0.058(2) Uani 1 1 d .
H8CA H 0.2297 0.5540 0.4775 0.086 Uiso 1 1 calc R
H8CB H 0.1355 0.6094 0.4172 0.086 Uiso 1 1 calc R
H8CC H 0.2498 0.5873 0.4017 0.086 Uiso 1 1 calc R
C9C C 0.0630(6) 0.4147(5) 0.4128(4) 0.080(3) Uani 1 1 d .
H9CA H 0.1016 0.4141 0.4688 0.120 Uiso 1 1 calc R
H9CB H 0.0353 0.3447 0.3874 0.120 Uiso 1 1 calc R
H9CC H 0.0005 0.4589 0.4059 0.120 Uiso 1 1 calc R
C10C C 0.0550(5) 0.3052(5) 0.0866(3) 0.0307(17) Uani 1 1 d .
H10C H 0.1307 0.2792 0.1073 0.037 Uiso 1 1 calc R
C11C C -0.0285(5) 0.2128(5) 0.0697(3) 0.050(2) Uani 1 1 d .
H11G H -0.0185 0.1624 0.0285 0.076 Uiso 1 1 calc R
H11H H -0.1042 0.2356 0.0523 0.076 Uiso 1 1 calc R
H11I H -0.0161 0.1812 0.1173 0.076 Uiso 1 1 calc R
C12C C 0.0474(5) 0.3451(5) 0.0099(3) 0.044(2) Uani 1 1 d .
H12A H 0.0550 0.2883 -0.0278 0.066 Uiso 1 1 calc R
H12B H 0.1071 0.3985 0.0199 0.066 Uiso 1 1 calc R
H12C H -0.0247 0.3741 -0.0113 0.066 Uiso 1 1 calc R
C1D C 0.5430(5) 0.1331(5) 0.4720(3) 0.0271(16) Uani 1 1 d .
H1DA H 0.5674 0.0712 0.4520 0.033 Uiso 1 1 calc R
C2D C 0.6015(5) 0.1790(5) 0.5473(3) 0.0317(18) Uani 1 1 d .
H2DA H 0.6641 0.1485 0.5790 0.038 Uiso 1 1 calc R
C3D C 0.5671(5) 0.2702(5) 0.5755(3) 0.0315(18) Uani 1 1 d .
H3DA H 0.6066 0.3034 0.6268 0.038 Uiso 1 1 calc R
C4D C 0.4743(5) 0.3134(5) 0.5287(4) 0.0354(18) Uani 1 1 d .
H4DA H 0.4492 0.3756 0.5475 0.043 Uiso 1 1 calc R
C5D C 0.4198(5) 0.2631(5) 0.4539(3) 0.0291(17) Uani 1 1 d .
H5DA H 0.3575 0.2929 0.4212 0.035 Uiso 1 1 calc R
C1E C 0.3595(5) 0.3473(5) 0.0982(3) 0.0294(17) Uani 1 1 d .
H1EA H 0.3829 0.2793 0.1004 0.035 Uiso 1 1 calc R
C2E C 0.3633(5) 0.3932(5) 0.0358(4) 0.0344(18) Uani 1 1 d .
H2EA H 0.3863 0.3573 -0.0041 0.041 Uiso 1 1 calc R
C3E C 0.3318(5) 0.4958(5) 0.0325(4) 0.0336(18) Uani 1 1 d .
C4E C 0.2965(5) 0.5440(5) 0.0931(4) 0.0377(19) Uani 1 1 d .
H4EA H 0.2755 0.6130 0.0935 0.045 Uiso 1 1 calc R
C5E C 0.2933(5) 0.4891(5) 0.1516(3) 0.0284(17) Uani 1 1 d .
H5EA H 0.2671 0.5218 0.1910 0.034 Uiso 1 1 calc R
C6E C 0.3605(5) 0.4878(5) -0.0972(4) 0.060(2) Uani 1 1 d .
H6EA H 0.3703 0.4153 -0.0906 0.091 Uiso 1 1 calc R
H6EB H 0.4277 0.5183 -0.1027 0.091 Uiso 1 1 calc R
H6EC H 0.2969 0.4927 -0.1442 0.091 Uiso 1 1 calc R
C7E C 0.3230(6) 0.6579(5) -0.0267(4) 0.071(3) Uani 1 1 d .
H7EA H 0.3106 0.6861 0.0218 0.106 Uiso 1 1 calc R
H7EB H 0.2582 0.6678 -0.0716 0.106 Uiso 1 1 calc R
H7EC H 0.3891 0.6933 -0.0302 0.106 Uiso 1 1 calc R
N6 N 0.3400(4) 0.5443(5) -0.0270(4) 0.0546(18) Uani 1 1 d .
C103 C 0.2792(7) 0.3412(6) 0.7176(4) 0.059(2) Uani 1 1 d .
H10D H 0.2446 0.3983 0.6949 0.070 Uiso 1 1 calc R
C102 C 0.2158(6) 0.2573(5) 0.7206(4) 0.045(2) Uani 1 1 d .
H10E H 0.1371 0.2562 0.6992 0.054 Uiso 1 1 calc R
C101 C 0.2655(6) 0.1739(6) 0.7546(4) 0.045(2) Uani 1 1 d .
C106 C 0.3800(6) 0.1762(6) 0.7880(4) 0.052(2) Uani 1 1 d .
H10F H 0.4137 0.1201 0.8127 0.062 Uiso 1 1 calc R
C105 C 0.4461(6) 0.2612(7) 0.7853(5) 0.075(3) Uani 1 1 d .
H10G H 0.5247 0.2640 0.8084 0.090 Uiso 1 1 calc R
C100 C 0.1964(5) 0.0781(5) 0.7532(4) 0.074(3) Uani 1 1 d .
H10H H 0.1176 0.0878 0.7273 0.112 Uiso 1 1 calc R
H10I H 0.2082 0.0654 0.8069 0.112 Uiso 1 1 calc R
H10J H 0.2188 0.0192 0.7245 0.112 Uiso 1 1 calc R
C104 C 0.3928(7) 0.3422(6) 0.7476(5) 0.070(3) Uani 1 1 d .
H10K H 0.4364 0.3987 0.7427 0.084 Uiso 1 1 calc R

loop_
_atom_site_aniso_label
_atom_site_aniso_U_11
_atom_site_aniso_U_22
_atom_site_aniso_U_33
_atom_site_aniso_U_23
_atom_site_aniso_U_13
_atom_site_aniso_U_12
Al1 0.0210(12) 0.0212(12) 0.0229(11) -0.0006(9) 0.0041(9) -0.0003(9)
Al2 0.0209(12) 0.0216(12) 0.0193(11) 0.0001(9) 0.0034(9) 0.0039(9)
Al3 0.0260(12) 0.0187(12) 0.0233(11) -0.0004(9) 0.0081(9) -0.0002(9)
N1 0.015(3) 0.017(3) 0.022(3) -0.001(2) 0.012(2) 0.002(2)
N2 0.013(3) 0.019(3) 0.015(3) -0.003(2) 0.007(2) -0.005(2)
N3 0.021(3) 0.013(3) 0.017(3) -0.005(2) 0.003(2) 0.003(2)
N4 0.019(3) 0.020(3) 0.022(3) 0.005(3) 0.007(2) 0.000(3)
N5 0.025(3) 0.017(3) 0.034(3) -0.001(3) 0.009(3) -0.001(3)
C1 0.033(4) 0.027(4) 0.040(4) 0.007(3) 0.014(3) -0.005(3)
C2 0.031(4) 0.023(4) 0.017(3) -0.005(3) 0.005(3) -0.002(3)
C3 0.028(4) 0.030(4) 0.036(4) 0.007(3) 0.010(3) -0.002(3)
C1A 0.015(4) 0.015(4) 0.025(4) -0.002(3) 0.004(3) -0.006(3)
C2A 0.014(4) 0.021(4) 0.027(4) 0.007(3) 0.009(3) 0.004(3)
C3A 0.030(4) 0.028(4) 0.022(4) -0.001(3) 0.017(3) 0.003(3)
C4A 0.030(4) 0.017(4) 0.034(4) 0.008(3) 0.011(3) 0.001(3)
C5A 0.017(4) 0.025(4) 0.035(4) 0.000(3) -0.001(3) -0.002(3)
C6A 0.010(3) 0.027(4) 0.028(4) 0.011(3) 0.008(3) 0.000(3)
C7A 0.023(4) 0.019(4) 0.031(4) -0.002(3) 0.014(3) -0.006(3)
C8A 0.043(4) 0.026(4) 0.029(4) 0.007(3) 0.010(3) 0.003(3)
C9A 0.038(4) 0.039(5) 0.029(4) 0.002(3) 0.009(3) -0.002(4)
C10A 0.031(4) 0.025(4) 0.020(4) -0.004(3) 0.008(3) -0.003(3)
C11A 0.047(5) 0.051(5) 0.020(4) -0.001(4) -0.002(3) 0.004(4)
C12A 0.051(5) 0.019(4) 0.049(5) -0.005(4) 0.017(4) 0.000(4)
C1B 0.021(4) 0.025(4) 0.025(4) 0.010(3) 0.012(3) 0.012(3)
C2B 0.023(4) 0.022(4) 0.022(4) 0.001(3) 0.007(3) 0.005(3)
C3B 0.034(5) 0.050(5) 0.028(4) -0.003(4) 0.009(4) 0.006(4)
C4B 0.048(5) 0.061(6) 0.035(4) 0.007(4) 0.031(4) 0.018(4)
C5B 0.030(4) 0.050(5) 0.035(4) 0.010(4) 0.013(4) 0.007(4)
C6B 0.029(4) 0.028(4) 0.024(4) 0.009(3) 0.014(3) 0.004(3)
C7B 0.039(5) 0.033(5) 0.023(4) -0.009(3) 0.011(3) -0.002(4)
C8B 0.043(5) 0.042(5) 0.047(5) -0.006(4) -0.005(4) 0.003(4)
C9B 0.056(5) 0.045(5) 0.030(4) -0.005(4) 0.008(4) -0.011(4)
C10B 0.020(4) 0.027(4) 0.029(4) 0.007(3) 0.007(3) -0.003(3)
C11B 0.044(5) 0.048(5) 0.048(5) 0.002(4) 0.018(4) -0.010(4)
C12B 0.037(4) 0.055(5) 0.024(4) -0.001(4) 0.006(3) -0.007(4)
C1C 0.018(4) 0.017(4) 0.025(4) 0.001(3) 0.011(3) -0.002(3)
C2C 0.022(4) 0.015(4) 0.047(4) -0.002(3) 0.015(4) -0.003(3)
C3C 0.037(5) 0.027(5) 0.057(5) 0.003(4) 0.021(4) 0.003(4)
C4C 0.035(5) 0.020(4) 0.074(6) 0.016(4) 0.005(4) 0.007(4)
C5C 0.040(5) 0.035(5) 0.045(5) 0.009(4) 0.001(4) 0.004(4)
C6C 0.020(4) 0.018(4) 0.044(4) 0.010(3) 0.005(3) 0.004(3)
C7C 0.053(5) 0.027(5) 0.045(5) 0.001(4) 0.021(4) 0.018(4)
C8C 0.072(6) 0.051(6) 0.045(5) -0.009(4) 0.020(4) -0.002(5)
C9C 0.135(8) 0.059(6) 0.056(6) -0.009(5) 0.054(6) -0.035(6)
C10C 0.021(4) 0.035(5) 0.030(4) 0.010(3) -0.001(3) -0.003(3)
C11C 0.070(6) 0.046(5) 0.032(4) 0.004(4) 0.014(4) -0.019(4)
C12C 0.053(5) 0.041(5) 0.030(4) 0.007(4) 0.004(4) -0.010(4)
C1D 0.032(4) 0.025(4) 0.025(4) 0.008(3) 0.011(3) 0.002(3)
C2D 0.028(4) 0.042(5) 0.021(4) 0.004(3) 0.004(3) -0.011(4)
C3D 0.029(4) 0.035(5) 0.023(4) -0.002(3) 0.001(3) -0.010(4)
C4D 0.043(5) 0.027(4) 0.035(4) -0.003(3) 0.014(4) -0.001(4)
C5D 0.035(4) 0.022(4) 0.028(4) 0.002(3) 0.008(3) -0.002(3)
C1E 0.033(4) 0.019(4) 0.033(4) -0.006(3) 0.010(3) 0.002(3)
C2E 0.038(4) 0.038(5) 0.037(4) 0.015(4) 0.021(4) 0.004(4)
C3E 0.034(4) 0.040(5) 0.028(4) 0.017(4) 0.008(3) -0.004(4)
C4E 0.058(5) 0.022(4) 0.039(4) 0.006(4) 0.023(4) 0.006(4)
C5E 0.032(4) 0.020(4) 0.028(4) -0.003(3) 0.005(3) -0.006(3)
C6E 0.063(6) 0.075(7) 0.042(5) 0.008(5) 0.016(4) 0.007(5)
C7E 0.098(7) 0.046(6) 0.072(6) 0.030(5) 0.025(5) 0.011(5)
N6 0.061(5) 0.049(5) 0.054(4) 0.018(4) 0.015(4) 0.010(4)
C103 0.058(6) 0.040(6) 0.075(6) 0.005(5) 0.019(5) 0.007(5)
C102 0.050(5) 0.032(5) 0.056(5) 0.006(4) 0.022(4) 0.007(4)
C101 0.042(5) 0.039(5) 0.061(5) 0.006(4) 0.028(4) 0.001(4)
C106 0.039(5) 0.044(6) 0.075(6) 0.010(5) 0.022(5) 0.010(4)
C105 0.046(6) 0.055(6) 0.117(8) -0.003(6) 0.025(6) 0.003(5)
C100 0.049(5) 0.061(6) 0.121(8) 0.035(6) 0.031(5) -0.005(5)
C104 0.063(6) 0.032(5) 0.119(8) 0.005(6) 0.036(6) 0.002(5)

loop_
_atom_type_symbol
_atom_type_description
_atom_type_scat_dispersion_real
_atom_type_scat_dispersion_imag
_atom_type_scat_source
C C 0.0033 0.0016 'International Tables Vol C Tables 4.2.6.8 and 6.1.1.4'
H H 0.0000 0.0000 'International Tables Vol C Tables 4.2.6.8 and 6.1.1.4'
N N 0.0061 0.0033 'International Tables Vol C Tables 4.2.6.8 and 6.1.1.4'
Al Al 0.0645 0.0514 'International Tables Vol C Tables 4.2.6.8 and 6.1.1.4'

loop_
_geom_angle_atom_site_label_1
_geom_angle_atom_site_label_2
_geom_angle_atom_site_label_3
_geom_angle
N1 Al1 N3 118.5(2)
N1 Al1 C1 121.5(2)
N3 Al1 C1 119.9(2)
N1 Al2 N2 111.5(2)
N1 Al2 C2 118.7(2)
N2 Al2 C2 115.3(2)
N1 Al2 N4 102.2(2)
N2 Al2 N4 104.50(19)
C2 Al2 N4 102.0(2)
N3 Al3 N2 107.4(2)
N3 Al3 C3 111.4(2)
N2 Al3 C3 121.4(2)
N3 Al3 N5 109.8(2)
N2 Al3 N5 110.6(2)
C3 Al3 N5 95.6(2)
C1A N1 Al1 118.0(4)
C1A N1 Al2 121.6(4)
Al1 N1 Al2 120.5(2)
C1B N2 Al2 113.7(4)
C1B N2 Al3 123.9(4)
Al2 N2 Al3 121.9(2)
C1C N3 Al1 115.9(4)
C1C N3 Al3 119.5(4)
Al1 N3 Al3 124.6(3)
C5D N4 C1D 118.2(5)
C5D N4 Al2 120.4(4)
C1D N4 Al2 121.3(4)
C1E N5 C5E 114.7(5)
C1E N5 Al3 125.9(4)
C5E N5 Al3 119.3(4)
C2A C1A N1 121.7(5)
C2A C1A C6A 118.5(5)
N1 C1A C6A 119.8(5)
C3A C2A C1A 119.0(6)
C3A C2A C7A 117.6(5)
C1A C2A C7A 123.4(5)
C4A C3A C2A 123.4(6)
C5A C4A C3A 117.3(6)
C4A C5A C6A 123.7(6)
C5A C6A C1A 118.1(5)
C5A C6A C10A 119.5(6)
C1A C6A C10A 122.4(5)
C2A C7A C9A 113.1(5)
C2A C7A C8A 110.2(5)
C9A C7A C8A 109.4(5)
C6A C10A C12A 114.2(5)
C6A C10A C11A 109.3(5)
C12A C10A C11A 111.5(5)
N2 C1B C6B 123.0(5)
N2 C1B C2B 121.3(5)
C6B C1B C2B 115.7(5)
C3B C2B C1B 120.8(6)
C3B C2B C7B 117.3(5)
C1B C2B C7B 121.9(5)
C4B C3B C2B 122.7(6)
C3B C4B C5B 117.3(6)
C6B C5B C4B 122.3(6)
C5B C6B C1B 121.2(6)
C5B C6B C10B 117.4(6)
C1B C6B C10B 121.4(5)
C2B C7B C8B 114.0(5)
C2B C7B C9B 110.8(5)
C8B C7B C9B 107.2(4)
C11B C10B C12B 110.6(5)
C11B C10B C6B 111.2(5)
C12B C10B C6B 110.3(5)
C6C C1C C2C 117.5(6)
C6C C1C N3 119.7(5)
C2C C1C N3 122.8(5)
C3C C2C C1C 120.5(6)
C3C C2C C7C 118.5(6)
C1C C2C C7C 121.0(6)
C4C C3C C2C 120.9(7)
C3C C4C C5C 119.2(6)
C4C C5C C6C 122.3(7)
C5C C6C C1C 119.4(6)
C5C C6C C10C 120.2(6)
C1C C6C C10C 120.3(5)
C9C C7C C8C 108.1(5)
C9C C7C C2C 110.7(5)
C8C C7C C2C 114.0(5)
C11C C10C C6C 112.3(5)
C11C C10C C12C 109.6(5)
C6C C10C C12C 114.4(5)
N4 C1D C2D 122.3(6)
C3D C2D C1D 118.6(6)
C2D C3D C4D 120.0(6)
C5D C4D C3D 118.2(6)
N4 C5D C4D 122.6(6)
N5 C1E C2E 125.7(6)
C1E C2E C3E 118.2(6)
N6 C3E C4E 123.0(7)
N6 C3E C2E 119.0(7)
C4E C3E C2E 118.0(6)
C5E C4E C3E 118.5(6)
N5 C5E C4E 124.9(6)
C3E N6 C6E 122.2(6)
C3E N6 C7E 120.8(6)
C6E N6 C7E 117.0(6)
C104 C103 C102 119.7(8)
C103 C102 C101 120.7(7)
C106 C101 C102 120.0(7)
C106 C101 C100 119.1(7)
C102 C101 C100 120.9(7)
C101 C106 C105 120.1(7)
C106 C105 C104 118.1(7)
C103 C104 C105 121.3(8)

loop_
_geom_bond_atom_site_label_1
_geom_bond_atom_site_label_2
_geom_bond_distance
Al1 N1 1.808(5)
Al1 N3 1.813(4)
Al1 C1 1.969(5)
Al2 N1 1.854(4)
Al2 N2 1.856(4)
Al2 C2 1.979(5)
Al2 N4 2.046(5)
Al3 N3 1.850(5)
Al3 N2 1.856(5)
Al3 C3 2.012(5)
Al3 N5 2.028(5)
N1 C1A 1.441(6)
N2 C1B 1.416(6)
N3 C1C 1.439(7)
N4 C5D 1.353(7)
N4 C1D 1.358(6)
N5 C1E 1.361(6)
N5 C5E 1.368(7)
C1A C2A 1.427(7)
C1A C6A 1.451(7)
C2A C3A 1.392(7)
C2A C7A 1.522(7)
C3A C4A 1.388(7)
C4A C5A 1.379(7)
C5A C6A 1.398(7)
C6A C10A 1.531(7)
C7A C9A 1.546(7)
C7A C8A 1.551(6)
C10A C12A 1.537(7)
C10A C11A 1.539(7)
C1B C6B 1.425(7)
C1B C2B 1.441(7)
C2B C3B 1.399(7)
C2B C7B 1.528(7)
C3B C4B 1.382(7)
C4B C5B 1.398(8)
C5B C6B 1.400(7)
C6B C10B 1.545(7)
C7B C8B 1.551(7)
C7B C9B 1.567(7)
C10B C11B 1.540(7)
C10B C12B 1.542(7)
C1C C6C 1.427(7)
C1C C2C 1.428(7)
C2C C3C 1.417(8)
C2C C7C 1.540(8)
C3C C4C 1.375(8)
C4C C5C 1.381(8)
C5C C6C 1.410(8)
C6C C10C 1.535(8)
C7C C9C 1.530(7)
C7C C8C 1.530(7)
C10C C11C 1.531(7)
C10C C12C 1.533(7)
C1D C2D 1.385(7)
C2D C3D 1.381(8)
C3D C4D 1.393(7)
C4D C5D 1.384(7)
C1E C2E 1.370(7)
C2E C3E 1.417(8)
C3E N6 1.360(7)
C3E C4E 1.412(8)
C4E C5E 1.374(7)
C6E N6 1.502(7)
C7E N6 1.512(7)
C103 C104 1.371(8)
C103 C102 1.372(8)
C102 C101 1.390(8)
C101 C106 1.385(8)
C101 C100 1.515(8)
C106 C105 1.402(8)
C105 C104 1.407(9)
